data_7124314
loop_
_publ_author_name
'M\"uller, Matthias'
'Buchner, Magnus Richard'

_publ_section_title
;
 Preparation and Crystal Structures of the Beryllium Ammines [Be(NH3)4]X2
 (X = Br, I, CN, SCN, N3) and Be(NH3)2X&#x2019;2 (X&#x2019; = Cl, Br, I).
;
_journal_name_full 'Chemical Communications'
_journal_paper_doi 10.1039/C9CC07712J
_journal_year 2019
_chemical_formula_sum 'Be Br2 H36 N12'
_chemical_formula_weight 373.24
_space_group_crystal_system monoclinic
_space_group_IT_number 14
_space_group_name_Hall '-P 2ybc'
_space_group_name_H-M_alt 'P 1 21/c 1'
_symmetry_space_group_name_Hall '-P 2ybc'
_symmetry_space_group_name_H-M 'P 1 21/c 1'
_atom_sites_solution_hydrogens difmap
_audit_creation_method SHELXL-2014/7
_audit_update_record
;
2019-09-26 deposited with the CCDC.    2019-10-15 downloaded from the CCDC.
;
_cell_angle_alpha 90
_cell_angle_beta 101.353(2)
_cell_angle_gamma 90
_cell_formula_units_Z 4
_cell_length_a 10.4450(2)
_cell_length_b 11.5311(2)
_cell_length_c 16.3117(5)
_cell_measurement_reflns_used 12027
_cell_measurement_temperature 100(2)
_cell_measurement_theta_max 153.98
_cell_measurement_theta_min 5.53
_cell_volume 1926.18(8)
_computing_structure_refinement 'SHELXL-2014/7 (Sheldrick, 2014)'
_diffrn_ambient_temperature 100(2)
_diffrn_detector_area_resol_mean 5.81
_diffrn_measured_fraction_theta_full 0.967
_diffrn_measured_fraction_theta_max 0.937
_diffrn_measurement_device_type 'STOE STADIVARI'
_diffrn_measurement_method 'rotation method, \w scans'
_diffrn_radiation_type CuK\a
_diffrn_radiation_wavelength 1.54178
_diffrn_reflns_av_R_equivalents 0.0186
_diffrn_reflns_av_unetI/netI 0.0163
_diffrn_reflns_Laue_measured_fraction_full 0.967
_diffrn_reflns_Laue_measured_fraction_max 0.937
_diffrn_reflns_limit_h_max 10
_diffrn_reflns_limit_h_min -13
_diffrn_reflns_limit_k_max 7
_diffrn_reflns_limit_k_min -13
_diffrn_reflns_limit_l_max 20
_diffrn_reflns_limit_l_min -18
_diffrn_reflns_number 9265
_diffrn_reflns_point_group_measured_fraction_full 0.967
_diffrn_reflns_point_group_measured_fraction_max 0.937
_diffrn_reflns_theta_full 67.679
_diffrn_reflns_theta_max 76.386
_diffrn_reflns_theta_min 4.728
_diffrn_source 'GeniX 3D HF Cu'
_exptl_absorpt_coefficient_mu 5.340
_exptl_absorpt_correction_T_max 0.7913
_exptl_absorpt_correction_T_min 0.3743
_exptl_absorpt_correction_type multi-scan
_exptl_absorpt_process_details
;
STOE LANA, absorption correction by scaling of reflection intensities.
J. Koziskova, F. Hahn, J. Richter, J. Kozisek, "Comparison of different
absorption corrections on the model structure of tetrakis(\m~2~-acetato)-
diaqua-di-copper(II)", Acta Chimica Slovaca, vol. 9, no. 2, 2016, pp. 136 - 140.
Afterwards a spherical absorption correction was performed within STOE LANA.
;
_exptl_crystal_colour colorless
_exptl_crystal_density_diffrn 1.287
_exptl_crystal_description block
_exptl_crystal_F_000 776
_exptl_crystal_size_max 0.7
_exptl_crystal_size_mid 0.6
_exptl_crystal_size_min 0.6
_exptl_transmission_factor_max 0.7913
_exptl_transmission_factor_min 0.3743
_refine_diff_density_max 0.684
_refine_diff_density_min -0.573
_refine_diff_density_rms 0.065
_refine_ls_extinction_coef 0.00092(8)
_refine_ls_extinction_expression Fc^*^=kFc[1+0.001xFc^2^\l^3^/sin(2\q)]^-1/4^
_refine_ls_extinction_method 'SHELXL-2014/7 (Sheldrick 2014'
_refine_ls_goodness_of_fit_ref 1.050
_refine_ls_hydrogen_treatment refall
_refine_ls_matrix_type full
_refine_ls_number_parameters 291
_refine_ls_number_reflns 3782
_refine_ls_number_restraints 18
_refine_ls_restrained_S_all 1.048
_refine_ls_R_factor_all 0.0265
_refine_ls_R_factor_gt 0.0234
_refine_ls_shift/su_max 0.002
_refine_ls_shift/su_mean 0.000
_refine_ls_structure_factor_coef Fsqd
_refine_ls_weighting_details 'w=1/[\s^2^(Fo^2^)+(0.0421P)^2^+0.3056P] where P=(Fo^2^+2Fc^2^)/3'
_refine_ls_weighting_scheme calc
_refine_ls_wR_factor_gt 0.0586
_refine_ls_wR_factor_ref 0.0600
_reflns_Friedel_coverage 0.000
_reflns_number_gt 3487
_reflns_number_total 3782
_reflns_threshold_expression 'I > 2\s(I)'
_cod_data_source_file c9cc07712j2.cif
_cod_data_source_block 4
_cod_database_code 7124314
_shelx_shelxl_version_number 2014/7
_shelx_space_group_comment
;
The symmetry employed for this shelxl refinement is uniquely defined
by the following loop, which should always be used as a source of
symmetry information in preference to the above space-group names.
They are only intended as comments.
;

loop_
_space_group_symop_operation_xyz
'x, y, z'
'-x, y+1/2, -z+1/2'
'-x, -y, -z'
'x, -y-1/2, z-1/2'

loop_
_atom_site_label
_atom_site_type_symbol
_atom_site_fract_x
_atom_site_fract_y
_atom_site_fract_z
_atom_site_U_iso_or_equiv
_atom_site_adp_type
_atom_site_occupancy
_atom_site_site_symmetry_order
_atom_site_calc_flag
_atom_site_refinement_flags_adp
_atom_site_refinement_flags_occupancy
_atom_site_disorder_assembly
_atom_site_disorder_group
Br1 Br 0.93010(2) 0.20190(2) 0.11211(2) 0.02058(7) Uani 1 1 d . . . .
Br2 Br 0.39660(2) 0.25809(2) 0.42883(2) 0.02289(8) Uani 1 1 d . . . .
N1 N 0.85237(14) 0.33799(14) 0.28691(9) 0.0180(3) Uani 1 1 d . . . .
N2 N 0.80761(14) 0.14225(14) 0.37882(10) 0.0190(3) Uani 1 1 d . . . .
N3 N 0.71515(14) 0.36072(14) 0.41784(9) 0.0182(3) Uani 1 1 d . . . .
N4 N 0.59534(15) 0.24830(14) 0.27079(10) 0.0188(3) Uani 1 1 d . . . .
N5 N 0.71663(16) 0.61793(16) 0.37763(12) 0.0282(4) Uani 1 1 d . . . .
N7 N 0.84950(19) 0.57969(16) 0.20405(11) 0.0289(4) Uani 1 1 d . . . .
N8 N 0.60367(16) 0.08314(17) 0.12302(11) 0.0256(3) Uani 1 1 d . . . .
N9 N 0.8283(2) -0.07047(19) 0.26515(13) 0.0340(4) Uani 1 1 d . . . .
N10 N 1.07182(15) 0.39575(16) 0.42741(11) 0.0242(3) Uani 1 1 d . . . .
N11 N 1.09093(16) 0.11730(16) 0.48605(11) 0.0241(3) Uani 1 1 d . . . .
N12 N 0.67106(18) 0.07388(19) 0.52165(12) 0.0330(4) Uani 1 1 d . . . .
Be1 Be 0.7434(2) 0.2720(2) 0.33714(14) 0.0158(4) Uani 1 1 d . . . .
H1A H 0.924(2) 0.354(2) 0.3270(16) 0.030(6) Uiso 1 1 d . . . .
H1B H 0.831(2) 0.408(3) 0.2620(16) 0.038(7) Uiso 1 1 d . . . .
H1C H 0.868(2) 0.298(2) 0.2470(16) 0.027(6) Uiso 1 1 d . . . .
H2A H 0.803(2) 0.087(2) 0.3441(16) 0.032(6) Uiso 1 1 d . . . .
H2B H 0.764(2) 0.119(2) 0.4164(16) 0.030(6) Uiso 1 1 d . . . .
H2C H 0.890(2) 0.149(2) 0.4059(15) 0.024(6) Uiso 1 1 d . . . .
H3A H 0.775(3) 0.349(2) 0.4625(16) 0.031(6) Uiso 1 1 d . . . .
H3B H 0.639(3) 0.346(2) 0.4321(17) 0.041(7) Uiso 1 1 d . . . .
H3C H 0.712(2) 0.442(3) 0.4011(17) 0.040(7) Uiso 1 1 d . . . .
H4A H 0.571(2) 0.307(2) 0.2456(16) 0.030(7) Uiso 1 1 d . . . .
H4B H 0.540(2) 0.2257(19) 0.3017(15) 0.019(5) Uiso 1 1 d . . . .
H4C H 0.601(2) 0.197(2) 0.2359(17) 0.032(7) Uiso 1 1 d . . . .
H5A H 0.666(3) 0.645(3) 0.329(2) 0.063(10) Uiso 1 1 d . . . .
H5B H 0.685(3) 0.660(3) 0.414(2) 0.056(9) Uiso 1 1 d . . . .
H5C H 0.794(3) 0.641(2) 0.3768(16) 0.033(7) Uiso 1 1 d . . . .
H7A H 0.789(3) 0.629(3) 0.1850(18) 0.043(8) Uiso 1 1 d . . . .
H7B H 0.897(3) 0.571(3) 0.1677(19) 0.049(9) Uiso 1 1 d . . . .
H7C H 0.899(3) 0.611(3) 0.2478(19) 0.046(8) Uiso 1 1 d . . . .
H8A H 0.680(3) 0.103(3) 0.1203(17) 0.041(7) Uiso 1 1 d . . . .
H8B H 0.551(3) 0.115(3) 0.0800(18) 0.043(8) Uiso 1 1 d . . . .
H8C H 0.595(3) 0.009(3) 0.1140(19) 0.047(8) Uiso 1 1 d . . . .
H9A H 0.768(4) -0.111(3) 0.238(2) 0.070(11) Uiso 1 1 d . . . .
H9B H 0.872(4) -0.037(4) 0.227(3) 0.105(15) Uiso 1 1 d . . . .
H9C H 0.882(3) -0.120(3) 0.297(2) 0.054(9) Uiso 1 1 d . . . .
H10A H 1.051(2) 0.372(2) 0.4736(17) 0.034(7) Uiso 1 1 d . . . .
H10B H 1.152(3) 0.369(2) 0.4291(16) 0.035(7) Uiso 1 1 d . . . .
H10C H 1.074(2) 0.475(3) 0.4277(17) 0.037(7) Uiso 1 1 d . . . .
H11A H 1.154(3) 0.154(3) 0.4763(19) 0.050(8) Uiso 1 1 d . . . .
H11B H 1.067(3) 0.150(3) 0.5231(18) 0.039(7) Uiso 1 1 d . . . .
H11C H 1.123(3) 0.051(3) 0.5036(18) 0.049(8) Uiso 1 1 d . . . .
H12A H 0.721(3) 0.110(3) 0.5624(19) 0.046(8) Uiso 1 1 d . . . .
H12B H 0.602(3) 0.115(3) 0.5133(18) 0.042(7) Uiso 1 1 d . . . .
H12C H 0.655(3) 0.004(3) 0.541(2) 0.062(10) Uiso 1 1 d . . . .
N6A N 0.459(3) 0.443(3) 0.162(2) 0.053(6) Uani 0.30(4) 1 d U P A 1
N6B N 0.4966(10) 0.4709(5) 0.1940(7) 0.036(2) Uani 0.70(4) 1 d U P A 2
H6A H 0.448(4) 0.489(4) 0.219(3) 0.084(14) Uiso 1 1 d . . B 2
H6B H 0.554(4) 0.510(4) 0.185(3) 0.106(18) Uiso 1 1 d . . C 2
H6C H 0.438(6) 0.458(7) 0.139(4) 0.16(4) Uiso 1 1 d . . D 2

loop_
_atom_site_aniso_label
_atom_site_aniso_U_11
_atom_site_aniso_U_22
_atom_site_aniso_U_33
_atom_site_aniso_U_23
_atom_site_aniso_U_13
_atom_site_aniso_U_12
Br1 0.01678(10) 0.02724(12) 0.01889(10) -0.00464(7) 0.00634(7) -0.00188(6)
Br2 0.01352(10) 0.02657(12) 0.03004(12) -0.00177(7) 0.00783(7) -0.00099(6)
N1 0.0203(7) 0.0181(8) 0.0169(7) -0.0016(6) 0.0069(6) -0.0010(5)
N2 0.0159(7) 0.0196(8) 0.0222(7) 0.0010(6) 0.0053(6) 0.0010(5)
N3 0.0141(6) 0.0235(8) 0.0175(7) -0.0031(6) 0.0048(5) -0.0003(5)
N4 0.0167(7) 0.0218(8) 0.0174(7) -0.0018(6) 0.0025(6) 0.0010(5)
N5 0.0191(7) 0.0316(10) 0.0334(9) -0.0025(7) 0.0037(7) -0.0014(6)
N7 0.0374(9) 0.0271(9) 0.0224(8) 0.0031(7) 0.0057(7) -0.0011(7)
N8 0.0200(8) 0.0320(10) 0.0256(8) -0.0029(7) 0.0063(6) -0.0004(6)
N9 0.0326(9) 0.0386(11) 0.0309(9) -0.0051(8) 0.0061(8) 0.0106(8)
N10 0.0209(7) 0.0271(9) 0.0244(8) 0.0037(7) 0.0041(6) 0.0031(6)
N11 0.0240(8) 0.0227(8) 0.0271(8) 0.0026(7) 0.0089(6) 0.0033(6)
N12 0.0307(9) 0.0354(11) 0.0367(10) 0.0118(9) 0.0159(8) 0.0100(8)
Be1 0.0137(9) 0.0183(10) 0.0162(10) 0.0008(8) 0.0051(8) 0.0004(7)
N6A 0.048(7) 0.060(9) 0.056(11) 0.020(9) 0.024(8) 0.020(7)
N6B 0.045(3) 0.027(2) 0.043(4) 0.0063(19) 0.023(3) 0.0134(18)

loop_
_atom_type_symbol
_atom_type_description
_atom_type_scat_dispersion_real
_atom_type_scat_dispersion_imag
_atom_type_scat_source
Be Be 0.0038 0.0014 'International Tables Vol C Tables 4.2.6.8 and 6.1.1.4'
H H 0.0000 0.0000 'International Tables Vol C Tables 4.2.6.8 and 6.1.1.4'
N N 0.0311 0.0180 'International Tables Vol C Tables 4.2.6.8 and 6.1.1.4'
Br Br -0.6763 1.2805 'International Tables Vol C Tables 4.2.6.8 and 6.1.1.4'

loop_
_geom_angle_atom_site_label_1
_geom_angle_atom_site_label_2
_geom_angle_atom_site_label_3
_geom_angle
Be1 N1 H1A 106.0(15)
Be1 N1 H1B 118.9(16)
H1A N1 H1B 103(2)
Be1 N1 H1C 112.1(17)
H1A N1 H1C 114(2)
H1B N1 H1C 102(2)
Be1 N2 H2A 115.0(18)
Be1 N2 H2B 108.9(16)
H2A N2 H2B 106(2)
Be1 N2 H2C 112.6(16)
H2A N2 H2C 109(2)
H2B N2 H2C 105(2)
Be1 N3 H3A 109.7(16)
Be1 N3 H3B 112.5(18)
H3A N3 H3B 107(2)
Be1 N3 H3C 110.7(15)
H3A N3 H3C 111(2)
H3B N3 H3C 106(2)
Be1 N4 H4A 110.0(18)
Be1 N4 H4B 107.3(15)
H4A N4 H4B 111(2)
Be1 N4 H4C 111.3(18)
H4A N4 H4C 108(3)
H4B N4 H4C 109(2)
H5A N5 H5B 99(3)
H5A N5 H5C 106(3)
H5B N5 H5C 109(3)
H7A N7 H7B 108(3)
H7A N7 H7C 108(3)
H7B N7 H7C 106(3)
H8A N8 H8B 107(3)
H8A N8 H8C 109(3)
H8B N8 H8C 104(3)
H9A N9 H9B 107(3)
H9A N9 H9C 105(3)
H9B N9 H9C 109(3)
H10A N10 H10B 105(2)
H10A N10 H10C 109(2)
H10B N10 H10C 109(2)
H11A N11 H11B 107(3)
H11A N11 H11C 105(3)
H11B N11 H11C 109(3)
H12A N12 H12B 103(3)
H12A N12 H12C 106(3)
H12B N12 H12C 111(3)
N1 Be1 N2 109.36(13)
N1 Be1 N4 111.69(14)
N2 Be1 N4 109.92(14)
N1 Be1 N3 109.28(14)
N2 Be1 N3 108.85(14)
N4 Be1 N3 107.69(13)
H6A N6B H6B 125(5)
H6A N6B H6C 100(4)
H6B N6B H6C 106(5)

loop_
_geom_bond_atom_site_label_1
_geom_bond_atom_site_label_2
_geom_bond_distance
N1 Be1 1.707(3)
N1 H1A 0.91(3)
N1 H1B 0.92(3)
N1 H1C 0.84(3)
N2 Be1 1.724(3)
N2 H2A 0.85(3)
N2 H2B 0.88(3)
N2 H2C 0.89(2)
N3 Be1 1.737(3)
N3 H3A 0.87(3)
N3 H3B 0.89(3)
N3 H3C 0.97(3)
N4 Be1 1.726(3)
N4 H4A 0.80(3)
N4 H4B 0.88(2)
N4 H4C 0.83(3)
N5 H5A 0.91(4)
N5 H5B 0.88(3)
N5 H5C 0.86(3)
N7 H7A 0.86(3)
N7 H7B 0.85(3)
N7 H7C 0.87(3)
N8 H8A 0.84(3)
N8 H8B 0.88(3)
N8 H8C 0.87(3)
N9 H9A 0.84(4)
N9 H9B 0.93(4)
N9 H9C 0.88(3)
N10 H10A 0.87(3)
N10 H10B 0.89(3)
N10 H10C 0.91(3)
N11 H11A 0.83(3)
N11 H11B 0.79(3)
N11 H11C 0.86(3)
N12 H12A 0.86(3)
N12 H12B 0.85(3)
N12 H12C 0.89(4)
N6B H6A 0.73(4)
N6B H6B 0.78(5)
N6B H6C 0.99(7)
